data_7712872
loop_
_publ_author_name
'Corral-Zorzano, Andrea'
'G&#xf3;mez de Segura, David'
'Lalinde, Elena'
'Moreno, M. Teresa'

_publ_section_title
;
 Phosphorescent 2-phenylbenzothiazole Pt<sup>IV</sup> bis-cyclometalated
 complexes with phenanthroline-based ligands.
;
_journal_name_full 'Dalton transactions (Cambridge, England : 2003)'
_journal_paper_doi 10.1039/d3dt00801k
_journal_year 2023
_chemical_formula_moiety 'C26 H16 Cl2 N2 Pt S2'
_chemical_formula_sum 'C26 H16 Cl2 N2 Pt S2'
_chemical_formula_weight 686.52
_space_group_IT_number 61
_space_group_name_Hall '-P 2ac 2ab'
_space_group_name_H-M_alt 'P b c a'
_symmetry_cell_setting orthorhombic
_symmetry_Int_Tables_number 61
_symmetry_space_group_name_Hall '-P 2ac 2ab'
_symmetry_space_group_name_H-M 'P b c a'
_atom_sites_solution_hydrogens geom
_audit_conform_dict_location ftp://ftp.iucr.org/pub/cif_core.dic
_audit_conform_dict_name cif_core.dic
_audit_conform_dict_version 2.4.3
_audit_creation_date 2022-05-18T13:23:15-00:00
_audit_creation_method 'WinGX routine CIF_UPDATE'
_audit_update_record
;
2023-03-15 deposited with the CCDC.	2023-04-20 downloaded from the CCDC.
;
_cell_angle_alpha 90
_cell_angle_beta 90
_cell_angle_gamma 90
_cell_formula_units_Z 8
_cell_length_a 12.5836(6)
_cell_length_b 14.5133(7)
_cell_length_c 24.9740(11)
_cell_measurement_reflns_used 9839
_cell_measurement_temperature 100(2)
_cell_measurement_theta_max 27.89
_cell_measurement_theta_min 2.29
_cell_measurement_wavelength 0.71076
_cell_volume 4561.0(4)
_computing_cell_refinement 'SAINT V8.40A integration software'
_computing_data_collection 'Bruker APEX2 software'
_computing_data_reduction 'SORTAV (Blessing, 1995)'
_computing_molecular_graphics 'Ortep for Windows (Farrugia, 2012)'
_computing_publication_material 'WinGX publication routines (Farrugia, 2012)'
_computing_structure_refinement 'SHELXL-2016/6 (Sheldrick, 2016)'
_computing_structure_solution 'SHELXT 2014/5 (Sheldrick, 2014)'
_diffrn_ambient_temperature 100(2)
_diffrn_detector 'APEX-II CCD'
_diffrn_measured_fraction_theta_full 0.999
_diffrn_measured_fraction_theta_max 0.999
_diffrn_measurement_device '\k-geometry diffractometer'
_diffrn_measurement_device_type 'Bruker APEX-II'
_diffrn_measurement_method '\f or \w oscillation scans'
_diffrn_orient_matrix_UB_11 -0.036063
_diffrn_orient_matrix_UB_12 -0.048262
_diffrn_orient_matrix_UB_13 0.022057
_diffrn_orient_matrix_UB_21 -0.058035
_diffrn_orient_matrix_UB_22 0.04455
_diffrn_orient_matrix_UB_23 0.008831
_diffrn_orient_matrix_UB_31 -0.040579
_diffrn_orient_matrix_UB_32 -0.020822
_diffrn_orient_matrix_UB_33 -0.032231
_diffrn_radiation_monochromator graphite
_diffrn_radiation_probe x-ray
_diffrn_radiation_type MoK\a
_diffrn_radiation_wavelength 0.71076
_diffrn_reflns_av_R_equivalents 0.0311
_diffrn_reflns_av_unetI/netI 0.0065
_diffrn_reflns_Laue_measured_fraction_full 0.999
_diffrn_reflns_Laue_measured_fraction_max 0.999
_diffrn_reflns_limit_h_max 15
_diffrn_reflns_limit_h_min -15
_diffrn_reflns_limit_k_max 18
_diffrn_reflns_limit_k_min -18
_diffrn_reflns_limit_l_max 31
_diffrn_reflns_limit_l_min -31
_diffrn_reflns_number 257759
_diffrn_reflns_point_group_measured_fraction_full 0.999
_diffrn_reflns_point_group_measured_fraction_max 0.999
_diffrn_reflns_theta_full 25.243
_diffrn_reflns_theta_max 26.373
_diffrn_reflns_theta_min 2.693
_diffrn_source 'sealed x-ray tube'
_diffrn_standards_number 0
_exptl_absorpt_coefficient_mu 6.589
_exptl_absorpt_correction_T_max 0.746
_exptl_absorpt_correction_T_min 0.602
_exptl_absorpt_correction_type multi-scan
_exptl_absorpt_process_details
;
SADABS-2016/2 - Bruker AXS area detector scaling and absorption correction
;
_exptl_crystal_colour white
_exptl_crystal_density_diffrn 2
_exptl_crystal_density_method 'not measured'
_exptl_crystal_description PLATE
_exptl_crystal_F_000 2640
_exptl_crystal_size_max 0.119
_exptl_crystal_size_mid 0.07
_exptl_crystal_size_min 0.053
_refine_diff_density_max 2.048
_refine_diff_density_min -0.897
_refine_diff_density_rms 0.08
_refine_ls_extinction_method none
_refine_ls_goodness_of_fit_ref 1.102
_refine_ls_hydrogen_treatment constr
_refine_ls_matrix_type full
_refine_ls_number_constraints 0
_refine_ls_number_parameters 298
_refine_ls_number_reflns 4655
_refine_ls_number_restraints 0
_refine_ls_restrained_S_all 1.102
_refine_ls_R_factor_all 0.0156
_refine_ls_R_factor_gt 0.015
_refine_ls_shift/su_max 0.005
_refine_ls_shift/su_mean 0
_refine_ls_structure_factor_coef Fsqd
_refine_ls_weighting_details 'w=1/[\s^2^(Fo^2^)+(0.0110P)^2^+10.3378P] where P=(Fo^2^+2Fc^2^)/3'
_refine_ls_weighting_scheme calc
_refine_ls_wR_factor_gt 0.0345
_refine_ls_wR_factor_ref 0.0349
_reflns_Friedel_coverage 0
_reflns_number_gt 4529
_reflns_number_total 4655
_reflns_threshold_expression 'I > 2\s(I)'
_cod_data_source_file d3dt00801k2.cif
_cod_data_source_block 2
_cod_database_code 7712872
_shelx_estimated_absorpt_t_min 0.508
_shelx_estimated_absorpt_t_max 0.721

loop_
_symmetry_equiv_pos_as_xyz
'x, y, z'
'-x+1/2, -y, z+1/2'
'-x, y+1/2, -z+1/2'
'x+1/2, -y+1/2, -z'
'-x, -y, -z'
'x-1/2, y, -z-1/2'
'x, -y-1/2, z-1/2'
'-x-1/2, y-1/2, z'

loop_
_atom_site_label
_atom_site_type_symbol
_atom_site_fract_x
_atom_site_fract_y
_atom_site_fract_z
_atom_site_U_iso_or_equiv
_atom_site_adp_type
_atom_site_occupancy
_atom_site_site_symmetry_order
_atom_site_calc_flag
_atom_site_refinement_flags_posn
_atom_site_refinement_flags_adp
_atom_site_refinement_flags_occupancy
_atom_site_disorder_assembly
_atom_site_disorder_group
Pt1 Pt 0.57865(2) 0.27872(2) 0.61684(2) 0.01195(3) Uani 1 1 d . . . . .
Cl1 Cl 0.59674(4) 0.40127(4) 0.55036(2) 0.01797(11) Uani 1 1 d . . . . .
Cl2 Cl 0.64171(4) 0.38226(4) 0.68705(2) 0.01943(11) Uani 1 1 d . . . . .
S2 S 0.28736(5) 0.27283(4) 0.71924(2) 0.01869(12) Uani 1 1 d . . . . .
S1 S 0.81534(5) 0.12100(4) 0.52068(2) 0.01959(12) Uani 1 1 d . . . . .
N1 N 0.71676(15) 0.22847(13) 0.58573(8) 0.0147(4) Uani 1 1 d . . . . .
N2 N 0.43319(15) 0.30706(13) 0.64984(8) 0.0140(4) Uani 1 1 d . . . . .
C1 C 0.51735(19) 0.19841(15) 0.55833(9) 0.0152(4) Uani 1 1 d . . . . .
C19 C 0.47865(18) 0.17486(16) 0.70159(9) 0.0154(4) Uani 1 1 d . . . . .
C3 C 0.3829(2) 0.13335(17) 0.50091(10) 0.0209(5) Uani 1 1 d . . . . .
H3 H 0.310011 0.123241 0.492939 0.025 Uiso 1 1 calc R U . . .
C23 C 0.27973(19) 0.51278(16) 0.60647(10) 0.0185(5) Uani 1 1 d . . . . .
H23 H 0.281066 0.562792 0.581941 0.022 Uiso 1 1 calc R U . . .
C6 C 0.59491(19) 0.15925(16) 0.52498(9) 0.0163(5) Uani 1 1 d . . . . .
C12 C 0.86540(19) 0.28007(17) 0.64532(10) 0.0190(5) Uani 1 1 d . . . . .
H12 H 0.822211 0.319302 0.66661 0.023 Uiso 1 1 calc R U . . .
C13 C 0.82260(19) 0.23059(16) 0.60242(9) 0.0158(5) Uani 1 1 d . . . . .
C5 C 0.5672(2) 0.10958(16) 0.47918(10) 0.0202(5) Uani 1 1 d . . . . .
H5 H 0.620505 0.084534 0.456538 0.024 Uiso 1 1 calc R U . . .
C7 C 0.70233(19) 0.17390(15) 0.54360(9) 0.0159(5) Uani 1 1 d . . . . .
C20 C 0.40641(18) 0.24909(17) 0.68841(9) 0.0152(4) Uani 1 1 d . . . . .
C22 C 0.36385(19) 0.45107(16) 0.60701(9) 0.0171(5) Uani 1 1 d . . . . .
H22 H 0.422947 0.458593 0.583747 0.021 Uiso 1 1 calc R U . . .
C24 C 0.19290(19) 0.50343(17) 0.64107(10) 0.0196(5) Uani 1 1 d . . . . .
H24 H 0.136473 0.546829 0.639507 0.024 Uiso 1 1 calc R U . . .
C25 C 0.18824(19) 0.43191(17) 0.67744(9) 0.0191(5) Uani 1 1 d . . . . .
H25 H 0.129967 0.425816 0.701366 0.023 Uiso 1 1 calc R U . . .
C14 C 0.57059(18) 0.17296(16) 0.66956(9) 0.0150(4) Uani 1 1 d . . . . .
C2 C 0.41081(19) 0.18439(16) 0.54650(10) 0.0179(5) Uani 1 1 d . . . . .
H2 H 0.357206 0.20917 0.569082 0.022 Uiso 1 1 calc R U . . .
C4 C 0.4604(2) 0.09742(17) 0.46732(10) 0.0218(5) Uani 1 1 d . . . . .
H4 H 0.44019 0.064392 0.436088 0.026 Uiso 1 1 calc R U . . .
C11 C 0.9729(2) 0.26999(18) 0.65576(10) 0.0231(5) Uani 1 1 d . . . . .
H11 H 1.003437 0.302121 0.685122 0.028 Uiso 1 1 calc R U . . .
C16 C 0.6284(2) 0.03896(17) 0.71802(10) 0.0206(5) Uani 1 1 d . . . . .
H16 H 0.679692 -0.008112 0.723624 0.025 Uiso 1 1 calc R U . . .
C21 C 0.35865(18) 0.37740(15) 0.64298(9) 0.0146(4) Uani 1 1 d . . . . .
C8 C 0.8883(2) 0.17452(16) 0.57082(9) 0.0180(5) Uani 1 1 d . . . . .
C26 C 0.27180(18) 0.36901(16) 0.67791(9) 0.0160(5) Uani 1 1 d . . . . .
C9 C 0.9967(2) 0.16626(18) 0.58086(10) 0.0232(5) Uani 1 1 d . . . . .
H9 H 1.04073 0.129265 0.558687 0.028 Uiso 1 1 calc R U . . .
C15 C 0.64472(19) 0.10367(16) 0.67737(10) 0.0186(5) Uani 1 1 d . . . . .
H15 H 0.706068 0.100154 0.655296 0.022 Uiso 1 1 calc R U . . .
C18 C 0.46254(19) 0.10982(16) 0.74217(9) 0.0186(5) Uani 1 1 d . . . . .
H18 H 0.400404 0.112008 0.763733 0.022 Uiso 1 1 calc R U . . .
C17 C 0.5385(2) 0.04219(17) 0.75043(10) 0.0209(5) Uani 1 1 d . . . . .
H17 H 0.529276 -0.001886 0.778166 0.025 Uiso 1 1 calc R U . . .
C10 C 1.0380(2) 0.21341(19) 0.62396(11) 0.0259(6) Uani 1 1 d . . . . .
H10 H 1.111322 0.207597 0.632295 0.031 Uiso 1 1 calc R U . . .

loop_
_atom_site_aniso_label
_atom_site_aniso_U_11
_atom_site_aniso_U_22
_atom_site_aniso_U_33
_atom_site_aniso_U_23
_atom_site_aniso_U_13
_atom_site_aniso_U_12
Pt1 0.01275(5) 0.01157(5) 0.01154(5) 0.00022(3) -0.00020(3) 0.00022(3)
Cl1 0.0194(3) 0.0142(2) 0.0204(3) 0.0044(2) 0.0033(2) 0.0008(2)
Cl2 0.0176(3) 0.0209(3) 0.0198(3) -0.0077(2) -0.0026(2) 0.0012(2)
S2 0.0169(3) 0.0218(3) 0.0174(3) 0.0037(2) 0.0036(2) 0.0028(2)
S1 0.0226(3) 0.0182(3) 0.0180(3) -0.0018(2) 0.0012(2) 0.0063(2)
N1 0.0166(9) 0.0140(9) 0.0134(9) 0.0016(7) 0.0012(7) 0.0008(7)
N2 0.0141(9) 0.0141(9) 0.0138(9) -0.0002(7) -0.0015(7) 0.0001(7)
C1 0.0216(12) 0.0116(10) 0.0126(10) 0.0030(8) -0.0034(9) -0.0011(9)
C19 0.0167(11) 0.0158(11) 0.0137(10) -0.0009(9) -0.0025(9) -0.0002(9)
C3 0.0244(13) 0.0172(12) 0.0211(12) 0.0067(9) -0.0081(10) -0.0047(10)
C23 0.0202(12) 0.0162(11) 0.0192(11) 0.0005(9) -0.0031(9) 0.0029(9)
C6 0.0231(12) 0.0122(10) 0.0136(11) 0.0029(9) -0.0011(9) -0.0005(9)
C12 0.0179(12) 0.0227(12) 0.0163(11) 0.0009(9) 0.0023(9) 0.0003(9)
C13 0.0158(11) 0.0163(11) 0.0152(11) 0.0054(9) 0.0020(9) 0.0019(9)
C5 0.0301(13) 0.0136(11) 0.0168(11) 0.0006(9) -0.0015(10) 0.0021(10)
C7 0.0226(12) 0.0121(10) 0.0129(10) 0.0032(8) 0.0029(9) 0.0018(9)
C20 0.0153(10) 0.0173(11) 0.0130(10) -0.0016(9) -0.0003(8) -0.0011(9)
C22 0.0167(11) 0.0175(11) 0.0172(11) -0.0004(9) -0.0011(9) 0.0007(9)
C24 0.0187(12) 0.0203(12) 0.0199(12) -0.0050(9) -0.0036(9) 0.0047(9)
C25 0.0166(11) 0.0235(12) 0.0172(11) -0.0037(9) 0.0007(9) 0.0014(10)
C14 0.0195(11) 0.0134(11) 0.0123(10) 0.0014(8) -0.0024(9) -0.0027(9)
C2 0.0197(12) 0.0154(11) 0.0188(12) 0.0046(9) -0.0018(9) -0.0018(9)
C4 0.0337(14) 0.0157(11) 0.0161(11) 0.0006(9) -0.0076(10) -0.0031(10)
C11 0.0186(12) 0.0296(14) 0.0212(12) 0.0012(10) -0.0006(10) -0.0031(10)
C16 0.0218(12) 0.0169(11) 0.0232(12) 0.0050(10) -0.0041(10) 0.0035(10)
C21 0.0142(10) 0.0144(11) 0.0152(11) -0.0045(8) -0.0030(9) 0.0006(9)
C8 0.0225(12) 0.0166(11) 0.0149(11) 0.0039(9) 0.0015(9) 0.0027(9)
C26 0.0170(11) 0.0174(11) 0.0135(10) -0.0008(9) -0.0015(9) -0.0022(9)
C9 0.0212(12) 0.0247(13) 0.0236(12) 0.0049(10) 0.0028(10) 0.0065(10)
C15 0.0185(11) 0.0178(11) 0.0193(11) 0.0012(9) 0.0005(9) 0.0012(9)
C18 0.0203(12) 0.0197(12) 0.0159(11) 0.0010(9) 0.0005(9) -0.0025(10)
C17 0.0247(12) 0.0193(12) 0.0186(11) 0.0054(10) -0.0023(10) -0.0025(10)
C10 0.0164(12) 0.0338(15) 0.0275(14) 0.0069(11) 0.0002(10) 0.0023(11)

loop_
_atom_type_symbol
_atom_type_description
_atom_type_scat_dispersion_real
_atom_type_scat_dispersion_imag
_atom_type_scat_source
C C 0.0033 0.0016 'International Tables Vol C Tables 4.2.6.8 and 6.1.1.4'
H H 0 0 'International Tables Vol C Tables 4.2.6.8 and 6.1.1.4'
Cl Cl 0.1484 0.1585 'International Tables Vol C Tables 4.2.6.8 and 6.1.1.4'
N N 0.0061 0.0033 'International Tables Vol C Tables 4.2.6.8 and 6.1.1.4'
Pt Pt -1.7033 8.3905 'International Tables Vol C Tables 4.2.6.8 and 6.1.1.4'
S S 0.1246 0.1234 'International Tables Vol C Tables 4.2.6.8 and 6.1.1.4'

loop_
_geom_angle_atom_site_label_1
_geom_angle_atom_site_label_2
_geom_angle_atom_site_label_3
_geom_angle
_geom_angle_site_symmetry_1
_geom_angle_site_symmetry_3
_geom_angle_publ_flag
C1 Pt1 C14 90.79(9) . . ?
C1 Pt1 N1 81.00(9) . . ?
C14 Pt1 N1 91.11(8) . . ?
C1 Pt1 N2 93.76(9) . . ?
C14 Pt1 N2 81.14(9) . . ?
N1 Pt1 N2 170.62(8) . . ?
C1 Pt1 Cl2 176.05(7) . . ?
C14 Pt1 Cl2 90.91(7) . . ?
N1 Pt1 Cl2 102.52(6) . . ?
N2 Pt1 Cl2 82.99(6) . . ?
C1 Pt1 Cl1 87.94(6) . . ?
C14 Pt1 Cl1 176.55(7) . . ?
N1 Pt1 Cl1 85.53(5) . . ?
N2 Pt1 Cl1 102.14(6) . . ?
Cl2 Pt1 Cl1 90.55(2) . . ?
C20 S2 C26 89.61(11) . . ?
C7 S1 C8 89.85(12) . . ?
C7 N1 C13 112.32(19) . . ?
C7 N1 Pt1 113.48(16) . . ?
C13 N1 Pt1 133.77(16) . . ?
C20 N2 C21 112.52(19) . . ?
C20 N2 Pt1 113.12(15) . . ?
C21 N2 Pt1 134.21(16) . . ?
C2 C1 C6 119.1(2) . . ?
C2 C1 Pt1 127.37(18) . . ?
C6 C1 Pt1 113.40(17) . . ?
C18 C19 C14 121.2(2) . . ?
C18 C19 C20 125.1(2) . . ?
C14 C19 C20 113.7(2) . . ?
C4 C3 C2 120.9(2) . . ?
C4 C3 H3 119.6 . . ?
C2 C3 H3 119.6 . . ?
C22 C23 C24 121.8(2) . . ?
C22 C23 H23 119.1 . . ?
C24 C23 H23 119.1 . . ?
C5 C6 C1 121.4(2) . . ?
C5 C6 C7 125.0(2) . . ?
C1 C6 C7 113.6(2) . . ?
C11 C12 C13 117.8(2) . . ?
C11 C12 H12 121.1 . . ?
C13 C12 H12 121.1 . . ?
N1 C13 C12 127.4(2) . . ?
N1 C13 C8 112.4(2) . . ?
C12 C13 C8 120.1(2) . . ?
C4 C5 C6 118.9(2) . . ?
C4 C5 H5 120.6 . . ?
C6 C5 H5 120.6 . . ?
N1 C7 C6 118.0(2) . . ?
N1 C7 S1 114.69(18) . . ?
C6 C7 S1 127.06(18) . . ?
N2 C20 C19 118.6(2) . . ?
N2 C20 S2 114.88(18) . . ?
C19 C20 S2 126.48(18) . . ?
C23 C22 C21 117.7(2) . . ?
C23 C22 H22 121.2 . . ?
C21 C22 H22 121.2 . . ?
C25 C24 C23 120.8(2) . . ?
C25 C24 H24 119.6 . . ?
C23 C24 H24 119.6 . . ?
C24 C25 C26 117.8(2) . . ?
C24 C25 H25 121.1 . . ?
C26 C25 H25 121.1 . . ?
C15 C14 C19 119.2(2) . . ?
C15 C14 Pt1 127.45(18) . . ?
C19 C14 Pt1 113.34(16) . . ?
C1 C2 C3 119.5(2) . . ?
C1 C2 H2 120.3 . . ?
C3 C2 H2 120.3 . . ?
C5 C4 C3 120.2(2) . . ?
C5 C4 H4 119.9 . . ?
C3 C4 H4 119.9 . . ?
C12 C11 C10 121.6(2) . . ?
C12 C11 H11 119.2 . . ?
C10 C11 H11 119.2 . . ?
C17 C16 C15 121.3(2) . . ?
C17 C16 H16 119.4 . . ?
C15 C16 H16 119.4 . . ?
N2 C21 C22 127.3(2) . . ?
N2 C21 C26 112.5(2) . . ?
C22 C21 C26 120.1(2) . . ?
C9 C8 C13 121.7(2) . . ?
C9 C8 S1 127.5(2) . . ?
C13 C8 S1 110.73(18) . . ?
C25 C26 C21 121.7(2) . . ?
C25 C26 S2 127.83(19) . . ?
C21 C26 S2 110.44(17) . . ?
C10 C9 C8 117.9(2) . . ?
C10 C9 H9 121.1 . . ?
C8 C9 H9 121.1 . . ?
C14 C15 C16 119.4(2) . . ?
C14 C15 H15 120.3 . . ?
C16 C15 H15 120.3 . . ?
C17 C18 C19 119.1(2) . . ?
C17 C18 H18 120.5 . . ?
C19 C18 H18 120.5 . . ?
C18 C17 C16 119.9(2) . . ?
C18 C17 H17 120.1 . . ?
C16 C17 H17 120.1 . . ?
C9 C10 C11 120.8(2) . . ?
C9 C10 H10 119.6 . . ?
C11 C10 H10 119.6 . . ?

loop_
_geom_bond_atom_site_label_1
_geom_bond_atom_site_label_2
_geom_bond_distance
_geom_bond_site_symmetry_2
_geom_bond_publ_flag
Pt1 C1 2.022(2) . ?
Pt1 C14 2.025(2) . ?
Pt1 N1 2.0386(19) . ?
Pt1 N2 2.0490(19) . ?
Pt1 Cl2 2.4418(6) . ?
Pt1 Cl1 2.4438(6) . ?
S2 C20 1.719(2) . ?
S2 C26 1.747(2) . ?
S1 C7 1.714(2) . ?
S1 C8 1.736(3) . ?
N1 C7 1.329(3) . ?
N1 C13 1.396(3) . ?
N2 C20 1.323(3) . ?
N2 C21 1.397(3) . ?
C1 C2 1.388(3) . ?
C1 C6 1.403(3) . ?
C19 C18 1.400(3) . ?
C19 C14 1.407(3) . ?
C19 C20 1.447(3) . ?
C3 C4 1.388(4) . ?
C3 C2 1.403(3) . ?
C3 H3 0.95 . ?
C23 C22 1.387(3) . ?
C23 C24 1.400(3) . ?
C23 H23 0.95 . ?
C6 C5 1.396(3) . ?
C6 C7 1.445(3) . ?
C12 C11 1.386(4) . ?
C12 C13 1.398(3) . ?
C12 H12 0.95 . ?
C13 C8 1.403(3) . ?
C5 C4 1.388(4) . ?
C5 H5 0.95 . ?
C22 C21 1.398(3) . ?
C22 H22 0.95 . ?
C24 C25 1.381(3) . ?
C24 H24 0.95 . ?
C25 C26 1.393(3) . ?
C25 H25 0.95 . ?
C14 C15 1.385(3) . ?
C2 H2 0.95 . ?
C4 H4 0.95 . ?
C11 C10 1.405(4) . ?
C11 H11 0.95 . ?
C16 C17 1.392(4) . ?
C16 C15 1.398(3) . ?
C16 H16 0.95 . ?
C21 C26 1.404(3) . ?
C8 C9 1.392(3) . ?
C9 C10 1.377(4) . ?
C9 H9 0.95 . ?
C15 H15 0.95 . ?
C18 C17 1.386(3) . ?
C18 H18 0.95 . ?
C17 H17 0.95 . ?
C10 H10 0.95 . ?
